data_7211888
loop_
_publ_author_name
'B\"urckst\"ummer, Hannah'
'Kronenberg, Nils Michael'
'Gs\"anger, Marcel'
'Stolte, Matthias'
'Meerholz, Klaus'
'W\"urthner, Frank'

_publ_section_title
;
 Tailored merocyanine dyes for solution-processed BHJ solar cells
;
_journal_issue 2
_journal_name_full 'Journal of Materials Chemistry'
_journal_page_first 240
_journal_paper_doi 10.1039/b916181c
_journal_volume 20
_journal_year 2010
_chemical_formula_moiety 'C27 H21 N3 O'
_chemical_formula_sum 'C27 H21 N3 O'
_chemical_formula_weight 403.47
_chemical_name_common
;
2-(2-(2-(1,1-Dimethyl-5,6-dihydro-1H,4H-pyrrolo(3,2,1-ij)
quinolin-2-ylidene)-ethylidene)-3-oxo-indan-1-ylidene) -malononitrile
;
_chemical_name_systematic
;
2-{2-[2-(1,1-Dimethyl-5,6-dihydro-1H,4H-pyrrolo[3,2,1-ij]
quinolin-2-ylidene)-ethylidene]-3-oxo-indan-1-ylidene}
-malononitrile
;
_space_group_IT_number 14
_symmetry_cell_setting monoclinic
_symmetry_space_group_name_Hall '-P 2yn'
_symmetry_space_group_name_H-M 'P 1 21/n 1'
_atom_sites_solution_hydrogens geom
_atom_sites_solution_primary direct
_atom_sites_solution_secondary difmap
_audit_creation_method SHELXL-97
_cell_angle_alpha 90.00
_cell_angle_beta 94.1810(10)
_cell_angle_gamma 90.00
_cell_formula_units_Z 8
_cell_length_a 8.1678(6)
_cell_length_b 21.9108(17)
_cell_length_c 23.0033(18)
_cell_measurement_reflns_used 9988
_cell_measurement_temperature 173(2)
_cell_measurement_theta_max 24.79
_cell_measurement_theta_min 2.57
_cell_volume 4105.8(5)
_computing_cell_refinement 'Saint-NT v. 7.23'
_computing_data_collection 'Smart-NT v. 5.63'
_computing_data_reduction 'Saint-NT v. 7.23'
_computing_molecular_graphics 'XP in ShelxTL-97'
_computing_publication_material 'XP in ShelxTL-97'
_computing_structure_refinement 'SHELXL-97 (Sheldrick, 1997)'
_computing_structure_solution 'SHELXS-97 (Sheldrick, 1990)'
_diffrn_ambient_temperature 173(2)
_diffrn_measured_fraction_theta_full 1.000
_diffrn_measured_fraction_theta_max 0.997
_diffrn_measurement_device_type 'CCD area detector'
_diffrn_measurement_method 'phi and omega scans'
_diffrn_radiation_monochromator
;
graphite CCD
area detector phi
omega scans
;
_diffrn_radiation_source 'sealed tube'
_diffrn_radiation_type MoK\a
_diffrn_radiation_wavelength 0.71073
_diffrn_reflns_av_R_equivalents 0.0622
_diffrn_reflns_av_sigmaI/netI 0.0390
_diffrn_reflns_limit_h_max 10
_diffrn_reflns_limit_h_min -10
_diffrn_reflns_limit_k_max 29
_diffrn_reflns_limit_k_min -29
_diffrn_reflns_limit_l_max 30
_diffrn_reflns_limit_l_min -30
_diffrn_reflns_number 78805
_diffrn_reflns_theta_full 26.00
_diffrn_reflns_theta_max 28.38
_diffrn_reflns_theta_min 1.29
_exptl_absorpt_coefficient_mu 0.081
_exptl_absorpt_correction_T_max 0.993
_exptl_absorpt_correction_T_min 0.6280725
_exptl_absorpt_correction_type multi-scan
_exptl_absorpt_process_details 'SadAbs-2008/1 (Bruker, 2008)'
_exptl_crystal_colour dark
_exptl_crystal_density_diffrn 1.305
_exptl_crystal_density_method 'not measured'
_exptl_crystal_description block
_exptl_crystal_F_000 1696
_exptl_crystal_size_max 0.26
_exptl_crystal_size_mid 0.2
_exptl_crystal_size_min 0.09
_refine_diff_density_max 0.246
_refine_diff_density_min -0.199
_refine_diff_density_rms 0.041
_refine_ls_extinction_method none
_refine_ls_goodness_of_fit_ref 1.127
_refine_ls_hydrogen_treatment constr
_refine_ls_matrix_type full
_refine_ls_number_parameters 567
_refine_ls_number_reflns 10265
_refine_ls_number_restraints 0
_refine_ls_restrained_S_all 1.127
_refine_ls_R_factor_all 0.0863
_refine_ls_R_factor_gt 0.0602
_refine_ls_shift/su_max 0.002
_refine_ls_shift/su_mean 0.000
_refine_ls_structure_factor_coef Fsqd
_refine_ls_weighting_details 'calc w=1/[\s^2^(Fo^2^)+(0.0386P)^2^+1.3837P] where P=(Fo^2^+2Fc^2^)/3'
_refine_ls_weighting_scheme calc
_refine_ls_wR_factor_gt 0.1185
_refine_ls_wR_factor_ref 0.1309
_reflns_number_gt 7623
_reflns_number_total 10265
_reflns_threshold_expression >2sigma(I)
_cod_data_source_file b916181c.txt
_cod_data_source_block HB194
_cod_depositor_comments
;
The following automatic conversions were performed:

'_symmetry_cell_setting' value 'Monoclinic' changed to 'monoclinic'
according to /home/saulius/struct/CIF-dictionaries/cif_core.dic
dictionary named 'cif_core.dic' version 2.4.2 from 2011-04-26.

Automatic conversion script
Id: cif_fix_values 1891 2012-01-12 08:04:46Z andrius 
;
_cod_original_sg_symbol_Hall '-P 2yn '
_cod_original_sg_symbol_H-M 'P 21/n'
_cod_database_code 7211888

loop_
_symmetry_equiv_pos_as_xyz
'x, y, z'
'-x+1/2, y+1/2, -z+1/2'
'-x, -y, -z'
'x-1/2, -y-1/2, z-1/2'

loop_
_atom_site_label
_atom_site_type_symbol
_atom_site_fract_x
_atom_site_fract_y
_atom_site_fract_z
_atom_site_U_iso_or_equiv
_atom_site_adp_type
_atom_site_occupancy
_atom_site_symmetry_multiplicity
_atom_site_calc_flag
_atom_site_refinement_flags
_atom_site_disorder_assembly
_atom_site_disorder_group
C37A C 0.8796(4) 0.08229(12) -0.05352(10) 0.0389(6) Uani 0.798(5) 1 d P A 1
H37A H 0.8833 0.1089 -0.0882 0.047 Uiso 0.798(5) 1 calc PR A 1
H37B H 0.9905 0.0647 -0.0455 0.047 Uiso 0.798(5) 1 calc PR A 1
C37B C 0.7885(16) 0.1000(5) -0.0545(4) 0.0389(6) Uani 0.202(5) 1 d P A 2
H37C H 0.8661 0.1154 -0.0822 0.047 Uiso 0.202(5) 1 calc PR A 2
H37D H 0.6820 0.1201 -0.0651 0.047 Uiso 0.202(5) 1 calc PR A 2
C1 C 0.3863(2) 0.62788(8) 0.88540(8) 0.0316(4) Uani 1 1 d . . .
C2 C 0.4451(2) 0.65832(8) 0.94364(7) 0.0327(4) Uani 1 1 d . . .
C3 C 0.6312(2) 0.66841(9) 0.95051(8) 0.0408(4) Uani 1 1 d . . .
H3A H 0.6621 0.6843 0.9896 0.061 Uiso 1 1 calc R . .
H3B H 0.6628 0.6978 0.9212 0.061 Uiso 1 1 calc R . .
H3C H 0.6876 0.6296 0.9451 0.061 Uiso 1 1 calc R . .
C4 C 0.3538(3) 0.71860(9) 0.95229(8) 0.0418(5) Uani 1 1 d . . .
H4A H 0.2351 0.7115 0.9473 0.063 Uiso 1 1 calc R . .
H4B H 0.3852 0.7485 0.9234 0.063 Uiso 1 1 calc R . .
H4C H 0.3827 0.7342 0.9916 0.063 Uiso 1 1 calc R . .
C5 C 0.3961(2) 0.61090(8) 0.98696(8) 0.0350(4) Uani 1 1 d . . .
C6 C 0.4162(3) 0.60779(9) 1.04683(8) 0.0428(5) Uani 1 1 d . . .
H6A H 0.4690 0.6398 1.0688 0.051 Uiso 1 1 calc R . .
C7 C 0.3571(3) 0.55654(10) 1.07455(9) 0.0499(6) Uani 1 1 d . . .
H7A H 0.3701 0.5537 1.1158 0.060 Uiso 1 1 calc R . .
C8 C 0.2798(3) 0.50973(10) 1.04274(9) 0.0490(6) Uani 1 1 d . . .
H8A H 0.2405 0.4755 1.0629 0.059 Uiso 1 1 calc R . .
C9 C 0.2580(2) 0.51132(9) 0.98198(9) 0.0404(5) Uani 1 1 d . . .
C10 C 0.3194(2) 0.56308(8) 0.95701(8) 0.0355(4) Uani 1 1 d . . .
C11 C 0.1757(3) 0.46409(9) 0.94281(10) 0.0484(5) Uani 1 1 d . . .
H11A H 0.0834 0.4456 0.9622 0.058 Uiso 1 1 calc R . .
H11B H 0.2550 0.4313 0.9354 0.058 Uiso 1 1 calc R . .
C12 C 0.1113(3) 0.49260(9) 0.88507(10) 0.0471(5) Uani 1 1 d . . .
H12A H 0.0701 0.4598 0.8583 0.057 Uiso 1 1 calc R . .
H12B H 0.0177 0.5197 0.8921 0.057 Uiso 1 1 calc R . .
C13 C 0.2407(2) 0.52933(9) 0.85585(9) 0.0412(5) Uani 1 1 d . . .
H13A H 0.3270 0.5016 0.8432 0.049 Uiso 1 1 calc R . .
H13B H 0.1896 0.5503 0.8210 0.049 Uiso 1 1 calc R . .
C14 C 0.3974(2) 0.64813(8) 0.82855(8) 0.0335(4) Uani 1 1 d . . .
H14A H 0.3516 0.6230 0.7979 0.040 Uiso 1 1 calc R . .
C15 C 0.4702(2) 0.70237(8) 0.81332(8) 0.0323(4) Uani 1 1 d . . .
H15A H 0.5157 0.7274 0.8442 0.039 Uiso 1 1 calc R . .
C16 C 0.4825(2) 0.72334(8) 0.75674(7) 0.0293(4) Uani 1 1 d . . .
C17 C 0.5610(2) 0.77813(8) 0.73819(7) 0.0294(4) Uani 1 1 d . . .
C18 C 0.5429(2) 0.78011(8) 0.67329(7) 0.0298(4) Uani 1 1 d . . .
C19 C 0.4543(2) 0.72896(8) 0.65348(7) 0.0315(4) Uani 1 1 d . . .
C20 C 0.4136(2) 0.69145(8) 0.70422(8) 0.0328(4) Uani 1 1 d . . .
C21 C 0.4142(2) 0.71861(9) 0.59509(8) 0.0383(4) Uani 1 1 d . . .
H21A H 0.3533 0.6835 0.5826 0.046 Uiso 1 1 calc R . .
C22 C 0.4647(2) 0.76058(9) 0.55504(8) 0.0402(4) Uani 1 1 d . . .
H22A H 0.4378 0.7546 0.5146 0.048 Uiso 1 1 calc R . .
C23 C 0.5542(2) 0.81122(9) 0.57417(8) 0.0404(4) Uani 1 1 d . . .
H23A H 0.5896 0.8394 0.5463 0.048 Uiso 1 1 calc R . .
C24 C 0.5938(2) 0.82195(9) 0.63289(8) 0.0379(4) Uani 1 1 d . . .
H24A H 0.6546 0.8572 0.6453 0.046 Uiso 1 1 calc R . .
C25 C 0.6406(2) 0.82258(8) 0.77217(8) 0.0334(4) Uani 1 1 d . . .
C26 C 0.8202(2) 0.09764(8) 0.10496(7) 0.0304(4) Uani 1 1 d . . .
C27 C 0.7683(2) 0.04178(8) 0.13990(7) 0.0294(4) Uani 1 1 d . . .
C28 C 0.6147(2) 0.05518(9) 0.17264(8) 0.0400(4) Uani 1 1 d . . .
H28A H 0.5275 0.0710 0.1452 0.060 Uiso 1 1 calc R . .
H28B H 0.6414 0.0856 0.2031 0.060 Uiso 1 1 calc R . .
H28C H 0.5774 0.0175 0.1904 0.060 Uiso 1 1 calc R . .
C29 C 0.9076(2) 0.01820(9) 0.18230(8) 0.0370(4) Uani 1 1 d . . .
H29A H 1.0091 0.0155 0.1622 0.056 Uiso 1 1 calc R . .
H29B H 0.8790 -0.0223 0.1965 0.056 Uiso 1 1 calc R . .
H29C H 0.9238 0.0463 0.2153 0.056 Uiso 1 1 calc R . .
C30 C 0.7273(2) -0.00386(8) 0.09122(7) 0.0292(4) Uani 1 1 d . . .
C31 C 0.7515(2) 0.02337(7) 0.03862(7) 0.0290(4) Uani 1 1 d . . .
C32 C 0.6748(2) -0.06357(8) 0.09136(8) 0.0350(4) Uani 1 1 d . . .
H32A H 0.6574 -0.0840 0.1268 0.042 Uiso 1 1 calc R . .
C33 C 0.6478(2) -0.09330(8) 0.03780(8) 0.0387(4) Uani 1 1 d . . .
H33A H 0.6099 -0.1343 0.0370 0.046 Uiso 1 1 calc R . .
C34 C 0.6750(2) -0.06452(9) -0.01408(8) 0.0387(4) Uani 1 1 d . . .
H34A H 0.6572 -0.0863 -0.0497 0.046 Uiso 1 1 calc R . .
C35 C 0.7279(2) -0.00421(8) -0.01523(7) 0.0339(4) Uani 1 1 d . A .
C36 C 0.7634(3) 0.03181(10) -0.06820(8) 0.0449(5) Uani 1 1 d . . .
H36A H 0.8106 0.0044 -0.0969 0.054 Uiso 1 1 calc R A 1
H36B H 0.6596 0.0488 -0.0864 0.054 Uiso 1 1 calc R A 1
C38 C 0.8411(3) 0.12166(9) -0.00193(8) 0.0458(5) Uani 1 1 d . . .
H38A H 0.9354 0.1488 0.0089 0.055 Uiso 1 1 calc R A 1
H38B H 0.7445 0.1476 -0.0128 0.055 Uiso 1 1 calc R A 1
C39 C 0.8759(2) 0.15487(8) 0.12370(8) 0.0347(4) Uani 1 1 d . . .
H39A H 0.9021 0.1833 0.0946 0.042 Uiso 1 1 calc R . .
C40 C 0.8964(2) 0.17394(8) 0.18090(8) 0.0327(4) Uani 1 1 d . . .
H40A H 0.8656 0.1466 0.2102 0.039 Uiso 1 1 calc R . .
C41 C 0.9594(2) 0.23085(8) 0.19871(7) 0.0301(4) Uani 1 1 d . . .
C42 C 1.0159(2) 0.27752(8) 0.15879(8) 0.0317(4) Uani 1 1 d . . .
C43 C 1.0816(2) 0.32864(8) 0.19562(8) 0.0318(4) Uani 1 1 d . . .
C44 C 1.0680(2) 0.31435(8) 0.25420(8) 0.0329(4) Uani 1 1 d . . .
C45 C 0.9883(2) 0.25338(8) 0.25724(7) 0.0308(4) Uani 1 1 d . . .
C46 C 1.1274(3) 0.35561(10) 0.29623(9) 0.0490(5) Uani 1 1 d . . .
H46A H 1.1213 0.3471 0.3365 0.059 Uiso 1 1 calc R . .
C47 C 1.1962(3) 0.40968(10) 0.27810(10) 0.0570(6) Uani 1 1 d . . .
H47A H 1.2366 0.4382 0.3068 0.068 Uiso 1 1 calc R . .
C48 C 1.2080(3) 0.42350(9) 0.22048(10) 0.0497(5) Uani 1 1 d . . .
H48A H 1.2558 0.4610 0.2096 0.060 Uiso 1 1 calc R . .
C49 C 1.1495(2) 0.38226(8) 0.17824(9) 0.0403(4) Uani 1 1 d . . .
H49A H 1.1564 0.3910 0.1380 0.048 Uiso 1 1 calc R . .
C50 C 0.9511(2) 0.22610(8) 0.30857(7) 0.0337(4) Uani 1 1 d . . .
C51 C 0.8703(3) 0.16855(9) 0.31192(8) 0.0398(4) Uani 1 1 d . . .
C52 C 0.9892(3) 0.25341(9) 0.36425(8) 0.0411(5) Uani 1 1 d . . .
N1 N 0.31429(19) 0.57458(7) 0.89700(6) 0.0340(3) Uani 1 1 d . . .
N2 N 0.80720(19) 0.08337(6) 0.04807(6) 0.0319(3) Uani 1 1 d . A .
N3 N 0.8057(3) 0.12275(9) 0.31666(8) 0.0569(5) Uani 1 1 d . . .
N4 N 1.0181(3) 0.27378(9) 0.40965(7) 0.0578(5) Uani 1 1 d . . .
O1 O 0.33653(19) 0.64352(6) 0.70124(6) 0.0472(4) Uani 1 1 d . . .
O2 O 1.01557(17) 0.27650(6) 0.10567(5) 0.0423(3) Uani 1 1 d . . .
N5 N 0.6717(3) 0.82178(8) 0.88415(8) 0.0555(5) Uani 1 1 d . . .
C53 C 0.6572(2) 0.82094(8) 0.83432(9) 0.0396(4) Uani 1 1 d . . .
N6 N 0.7719(3) 0.91896(8) 0.73228(8) 0.0577(5) Uani 1 1 d . . .
C54 C 0.7129(2) 0.87552(9) 0.74880(9) 0.0395(4) Uani 1 1 d . . .

loop_
_atom_site_aniso_label
_atom_site_aniso_U_11
_atom_site_aniso_U_22
_atom_site_aniso_U_33
_atom_site_aniso_U_23
_atom_site_aniso_U_13
_atom_site_aniso_U_12
C37A 0.0409(17) 0.0478(15) 0.0284(11) 0.0015(10) 0.0054(11) -0.0025(12)
C37B 0.0409(17) 0.0478(15) 0.0284(11) 0.0015(10) 0.0054(11) -0.0025(12)
C1 0.0303(9) 0.0293(9) 0.0357(9) -0.0024(7) 0.0063(7) 0.0012(7)
C2 0.0356(10) 0.0329(9) 0.0300(9) -0.0011(7) 0.0045(7) 0.0030(7)
C3 0.0383(11) 0.0446(11) 0.0391(10) 0.0025(8) -0.0001(8) 0.0000(9)
C4 0.0536(13) 0.0369(10) 0.0353(10) -0.0009(8) 0.0049(9) 0.0115(9)
C5 0.0356(10) 0.0350(10) 0.0357(10) 0.0022(8) 0.0105(8) 0.0089(8)
C6 0.0496(12) 0.0439(11) 0.0359(10) 0.0020(8) 0.0087(9) 0.0142(9)
C7 0.0593(14) 0.0529(13) 0.0398(11) 0.0116(10) 0.0193(10) 0.0234(11)
C8 0.0514(13) 0.0423(12) 0.0566(13) 0.0180(10) 0.0277(10) 0.0155(10)
C9 0.0339(10) 0.0357(10) 0.0538(12) 0.0082(9) 0.0176(9) 0.0087(8)
C10 0.0329(10) 0.0357(10) 0.0395(10) 0.0038(8) 0.0127(8) 0.0081(8)
C11 0.0415(12) 0.0356(11) 0.0698(14) 0.0090(10) 0.0171(10) 0.0004(9)
C12 0.0382(11) 0.0380(11) 0.0660(14) 0.0017(10) 0.0095(10) -0.0054(9)
C13 0.0420(11) 0.0341(10) 0.0480(11) -0.0058(8) 0.0070(9) -0.0059(8)
C14 0.0368(10) 0.0316(9) 0.0324(9) -0.0035(7) 0.0039(7) -0.0017(8)
C15 0.0326(9) 0.0315(9) 0.0328(9) -0.0050(7) 0.0022(7) 0.0005(7)
C16 0.0304(9) 0.0261(8) 0.0315(9) -0.0025(7) 0.0021(7) -0.0001(7)
C17 0.0271(9) 0.0265(8) 0.0347(9) -0.0028(7) 0.0027(7) 0.0044(7)
C18 0.0274(9) 0.0280(9) 0.0343(9) -0.0003(7) 0.0031(7) 0.0041(7)
C19 0.0331(9) 0.0294(9) 0.0319(9) -0.0009(7) 0.0018(7) 0.0027(7)
C20 0.0355(10) 0.0293(9) 0.0334(9) -0.0024(7) 0.0016(7) -0.0006(7)
C21 0.0411(11) 0.0375(10) 0.0358(10) -0.0033(8) 0.0004(8) -0.0007(8)
C22 0.0434(11) 0.0474(11) 0.0299(9) -0.0003(8) 0.0027(8) 0.0063(9)
C23 0.0423(11) 0.0428(11) 0.0371(10) 0.0080(8) 0.0096(8) 0.0031(9)
C24 0.0389(11) 0.0337(10) 0.0417(10) 0.0005(8) 0.0070(8) -0.0029(8)
C25 0.0364(10) 0.0258(9) 0.0377(10) -0.0027(7) 0.0003(8) 0.0014(7)
C26 0.0339(9) 0.0293(9) 0.0278(8) -0.0011(7) 0.0012(7) 0.0023(7)
C27 0.0338(9) 0.0272(8) 0.0271(8) -0.0011(7) 0.0008(7) -0.0002(7)
C28 0.0382(11) 0.0434(11) 0.0390(10) -0.0054(8) 0.0073(8) 0.0003(8)
C29 0.0394(11) 0.0367(10) 0.0341(9) 0.0006(8) -0.0039(8) 0.0025(8)
C30 0.0281(9) 0.0282(8) 0.0310(9) -0.0012(7) 0.0000(7) 0.0034(7)
C31 0.0294(9) 0.0263(8) 0.0310(9) -0.0020(7) 0.0001(7) 0.0027(7)
C32 0.0345(10) 0.0312(9) 0.0386(10) 0.0039(7) -0.0011(8) 0.0016(8)
C33 0.0379(11) 0.0278(9) 0.0489(11) -0.0035(8) -0.0071(8) 0.0007(8)
C34 0.0402(11) 0.0355(10) 0.0390(10) -0.0104(8) -0.0069(8) 0.0056(8)
C35 0.0363(10) 0.0343(9) 0.0305(9) -0.0038(7) -0.0015(7) 0.0051(8)
C36 0.0586(14) 0.0482(12) 0.0280(9) -0.0053(8) 0.0041(9) 0.0026(10)
C38 0.0709(15) 0.0360(10) 0.0310(10) 0.0047(8) 0.0069(9) -0.0058(10)
C39 0.0436(11) 0.0290(9) 0.0314(9) 0.0002(7) 0.0017(8) -0.0018(8)
C40 0.0355(10) 0.0292(9) 0.0334(9) -0.0004(7) 0.0031(7) 0.0009(7)
C41 0.0311(9) 0.0288(9) 0.0303(9) -0.0030(7) 0.0020(7) 0.0022(7)
C42 0.0313(9) 0.0313(9) 0.0322(9) -0.0024(7) 0.0007(7) 0.0020(7)
C43 0.0309(9) 0.0277(9) 0.0367(9) -0.0034(7) 0.0028(7) 0.0031(7)
C44 0.0318(9) 0.0304(9) 0.0366(9) -0.0046(7) 0.0032(7) 0.0023(7)
C45 0.0311(9) 0.0288(9) 0.0326(9) -0.0033(7) 0.0026(7) 0.0046(7)
C46 0.0636(14) 0.0449(12) 0.0389(11) -0.0109(9) 0.0068(10) -0.0123(10)
C47 0.0764(17) 0.0429(12) 0.0525(13) -0.0192(10) 0.0112(12) -0.0209(11)
C48 0.0611(14) 0.0321(10) 0.0574(13) -0.0072(9) 0.0147(11) -0.0110(10)
C49 0.0469(12) 0.0319(10) 0.0432(11) -0.0013(8) 0.0104(9) 0.0004(8)
C50 0.0398(10) 0.0312(9) 0.0305(9) -0.0033(7) 0.0041(7) 0.0049(8)
C51 0.0509(12) 0.0399(11) 0.0295(9) -0.0009(8) 0.0093(8) 0.0023(9)
C52 0.0548(13) 0.0359(10) 0.0330(10) 0.0014(8) 0.0060(9) 0.0072(9)
N1 0.0348(8) 0.0321(8) 0.0359(8) 0.0001(6) 0.0082(6) -0.0019(6)
N2 0.0413(9) 0.0272(7) 0.0272(7) -0.0001(6) 0.0017(6) -0.0012(6)
N3 0.0827(15) 0.0451(11) 0.0447(10) 0.0007(8) 0.0168(10) -0.0122(10)
N4 0.0899(15) 0.0509(11) 0.0323(9) -0.0035(8) 0.0021(9) 0.0079(10)
O1 0.0657(10) 0.0364(7) 0.0386(7) -0.0019(6) -0.0024(7) -0.0194(7)
O2 0.0534(9) 0.0432(8) 0.0303(7) -0.0002(6) 0.0023(6) -0.0090(6)
N5 0.0845(15) 0.0375(10) 0.0426(10) -0.0095(8) -0.0078(9) -0.0043(9)
C53 0.0471(12) 0.0263(9) 0.0441(11) -0.0064(8) -0.0053(9) -0.0013(8)
N6 0.0719(14) 0.0383(10) 0.0612(12) 0.0030(9) -0.0077(10) -0.0163(9)
C54 0.0429(11) 0.0300(10) 0.0443(11) -0.0037(8) -0.0053(9) -0.0037(8)

loop_
_atom_type_symbol
_atom_type_description
_atom_type_scat_dispersion_real
_atom_type_scat_dispersion_imag
_atom_type_scat_source
C C 0.0033 0.0016 'International Tables Vol C Tables 4.2.6.8 and 6.1.1.4'
H H 0.0000 0.0000 'International Tables Vol C Tables 4.2.6.8 and 6.1.1.4'
N N 0.0061 0.0033 'International Tables Vol C Tables 4.2.6.8 and 6.1.1.4'
O O 0.0106 0.0060 'International Tables Vol C Tables 4.2.6.8 and 6.1.1.4'

loop_
_geom_angle_atom_site_label_1
_geom_angle_atom_site_label_2
_geom_angle_atom_site_label_3
_geom_angle
C36 C37A C38 115.9(2)
C36 C37A H37A 108.3
C38 C37A H37A 108.3
C36 C37A H37B 108.3
C38 C37A H37B 108.3
H37A C37A H37B 107.4
C38 C37B C36 124.0(8)
C38 C37B H37C 106.3
C36 C37B H37C 106.3
C38 C37B H37D 106.3
C36 C37B H37D 106.3
H37C C37B H37D 106.4
N1 C1 C14 121.59(16)
N1 C1 C2 108.46(15)
C14 C1 C2 129.95(16)
C5 C2 C3 109.82(15)
C5 C2 C4 110.52(14)
C3 C2 C4 110.47(16)
C5 C2 C1 101.23(14)
C3 C2 C1 113.31(14)
C4 C2 C1 111.15(15)
C2 C3 H3A 109.5
C2 C3 H3B 109.5
H3A C3 H3B 109.5
C2 C3 H3C 109.5
H3A C3 H3C 109.5
H3B C3 H3C 109.5
C2 C4 H4A 109.5
C2 C4 H4B 109.5
H4A C4 H4B 109.5
C2 C4 H4C 109.5
H4A C4 H4C 109.5
H4B C4 H4C 109.5
C6 C5 C10 118.61(18)
C6 C5 C2 132.43(18)
C10 C5 C2 108.96(16)
C5 C6 C7 118.5(2)
C5 C6 H6A 120.7
C7 C6 H6A 120.7
C8 C7 C6 120.94(19)
C8 C7 H7A 119.5
C6 C7 H7A 119.5
C7 C8 C9 122.03(19)
C7 C8 H8A 119.0
C9 C8 H8A 119.0
C10 C9 C8 114.37(19)
C10 C9 C11 118.50(18)
C8 C9 C11 127.12(18)
C5 C10 C9 125.53(18)
C5 C10 N1 109.61(16)
C9 C10 N1 124.86(18)
C9 C11 C12 110.58(17)
C9 C11 H11A 109.5
C12 C11 H11A 109.5
C9 C11 H11B 109.5
C12 C11 H11B 109.5
H11A C11 H11B 108.1
C13 C12 C11 113.22(18)
C13 C12 H12A 108.9
C11 C12 H12A 108.9
C13 C12 H12B 108.9
C11 C12 H12B 108.9
H12A C12 H12B 107.7
N1 C13 C12 109.67(16)
N1 C13 H13A 109.7
C12 C13 H13A 109.7
N1 C13 H13B 109.7
C12 C13 H13B 109.7
H13A C13 H13B 108.2
C15 C14 C1 124.76(17)
C15 C14 H14A 117.6
C1 C14 H14A 117.6
C14 C15 C16 125.56(17)
C14 C15 H15A 117.2
C16 C15 H15A 117.2
C15 C16 C17 128.08(16)
C15 C16 C20 124.21(16)
C17 C16 C20 107.71(14)
C25 C17 C16 128.40(16)
C25 C17 C18 123.69(16)
C16 C17 C18 107.91(14)
C24 C18 C19 119.06(16)
C24 C18 C17 132.53(16)
C19 C18 C17 108.39(15)
C21 C19 C18 122.16(17)
C21 C19 C20 128.61(17)
C18 C19 C20 109.22(15)
O1 C20 C16 128.16(16)
O1 C20 C19 125.09(16)
C16 C20 C19 106.76(15)
C19 C21 C22 118.54(18)
C19 C21 H21A 120.7
C22 C21 H21A 120.7
C23 C22 C21 119.80(18)
C23 C22 H22A 120.1
C21 C22 H22A 120.1
C22 C23 C24 121.78(18)
C22 C23 H23A 119.1
C24 C23 H23A 119.1
C23 C24 C18 118.65(18)
C23 C24 H24A 120.7
C18 C24 H24A 120.7
C17 C25 C54 123.46(17)
C17 C25 C53 123.78(17)
C54 C25 C53 112.75(16)
N2 C26 C39 120.85(16)
N2 C26 C27 108.57(14)
C39 C26 C27 130.58(15)
C30 C27 C29 111.12(14)
C30 C27 C28 110.02(15)
C29 C27 C28 110.30(15)
C30 C27 C26 101.10(13)
C29 C27 C26 112.33(15)
C28 C27 C26 111.66(14)
C27 C28 H28A 109.5
C27 C28 H28B 109.5
H28A C28 H28B 109.5
C27 C28 H28C 109.5
H28A C28 H28C 109.5
H28B C28 H28C 109.5
C27 C29 H29A 109.5
C27 C29 H29B 109.5
H29A C29 H29B 109.5
C27 C29 H29C 109.5
H29A C29 H29C 109.5
H29B C29 H29C 109.5
C31 C30 C32 118.60(16)
C31 C30 C27 108.93(14)
C32 C30 C27 132.47(16)
C30 C31 C35 125.45(16)
C30 C31 N2 109.61(14)
C35 C31 N2 124.93(16)
C30 C32 C33 118.04(17)
C30 C32 H32A 121.0
C33 C32 H32A 121.0
C34 C33 C32 121.60(17)
C34 C33 H33A 119.2
C32 C33 H33A 119.2
C33 C34 C35 121.30(17)
C33 C34 H34A 119.3
C35 C34 H34A 119.3
C31 C35 C34 114.99(16)
C31 C35 C36 118.49(16)
C34 C35 C36 126.51(17)
C37A C36 C35 111.55(17)
C37A C36 C37B 32.2(4)
C35 C36 C37B 112.1(4)
C37A C36 H36A 109.3
C35 C36 H36A 109.3
C37B C36 H36A 132.3
C37A C36 H36B 109.3
C35 C36 H36B 109.3
C37B C36 H36B 79.6
H36A C36 H36B 108.0
C37B C38 N2 116.0(5)
C37B C38 C37A 33.3(5)
N2 C38 C37A 110.47(17)
C37B C38 H38A 129.1
N2 C38 H38A 109.6
C37A C38 H38A 109.6
C37B C38 H38B 77.2
N2 C38 H38B 109.6
C37A C38 H38B 109.6
H38A C38 H38B 108.1
C40 C39 C26 125.65(17)
C40 C39 H39A 117.2
C26 C39 H39A 117.2
C39 C40 C41 124.48(17)
C39 C40 H40A 117.8
C41 C40 H40A 117.8
C40 C41 C45 127.76(16)
C40 C41 C42 124.22(15)
C45 C41 C42 107.96(15)
O2 C42 C41 129.31(16)
O2 C42 C43 124.07(16)
C41 C42 C43 106.61(14)
C49 C43 C44 122.42(17)
C49 C43 C42 128.21(17)
C44 C43 C42 109.36(15)
C46 C44 C43 118.60(17)
C46 C44 C45 133.20(17)
C43 C44 C45 108.20(15)
C50 C45 C41 128.52(16)
C50 C45 C44 123.63(16)
C41 C45 C44 107.85(15)
C44 C46 C47 118.44(19)
C44 C46 H46A 120.8
C47 C46 H46A 120.8
C48 C47 C46 122.5(2)
C48 C47 H47A 118.7
C46 C47 H47A 118.7
C47 C48 C49 119.28(19)
C47 C48 H48A 120.4
C49 C48 H48A 120.4
C43 C49 C48 118.70(18)
C43 C49 H49A 120.6
C48 C49 H49A 120.6
C45 C50 C52 122.71(17)
C45 C50 C51 124.15(16)
C52 C50 C51 113.14(16)
N3 C51 C50 177.6(2)
N4 C52 C50 178.0(2)
C1 N1 C10 111.72(15)
C1 N1 C13 128.57(15)
C10 N1 C13 119.68(15)
C26 N2 C31 111.79(14)
C26 N2 C38 128.72(15)
C31 N2 C38 119.48(14)
N5 C53 C25 177.6(2)
N6 C54 C25 177.2(2)

loop_
_geom_bond_atom_site_label_1
_geom_bond_atom_site_label_2
_geom_bond_distance
C37A C36 1.480(3)
C37A C38 1.519(3)
C37A H37A 0.9900
C37A H37B 0.9900
C37B C38 1.341(10)
C37B C36 1.537(11)
C37B H37C 0.9900
C37B H37D 0.9900
C1 N1 1.343(2)
C1 C14 1.390(2)
C1 C2 1.541(2)
C2 C5 1.514(2)
C2 C3 1.532(3)
C2 C4 1.537(2)
C3 H3A 0.9800
C3 H3B 0.9800
C3 H3C 0.9800
C4 H4A 0.9800
C4 H4B 0.9800
C4 H4C 0.9800
C5 C6 1.377(3)
C5 C10 1.379(3)
C6 C7 1.394(3)
C6 H6A 0.9500
C7 C8 1.385(3)
C7 H7A 0.9500
C8 C9 1.396(3)
C8 H8A 0.9500
C9 C10 1.382(3)
C9 C11 1.499(3)
C10 N1 1.401(2)
C11 C12 1.526(3)
C11 H11A 0.9900
C11 H11B 0.9900
C12 C13 1.523(3)
C12 H12A 0.9900
C12 H12B 0.9900
C13 N1 1.469(2)
C13 H13A 0.9900
C13 H13B 0.9900
C14 C15 1.386(2)
C14 H14A 0.9500
C15 C16 1.391(2)
C15 H15A 0.9500
C16 C17 1.440(2)
C16 C20 1.472(2)
C17 C25 1.381(2)
C17 C18 1.490(2)
C18 C24 1.391(2)
C18 C19 1.392(2)
C19 C21 1.378(2)
C19 C20 1.485(2)
C20 O1 1.224(2)
C21 C22 1.386(3)
C21 H21A 0.9500
C22 C23 1.383(3)
C22 H22A 0.9500
C23 C24 1.386(3)
C23 H23A 0.9500
C24 H24A 0.9500
C25 C54 1.425(3)
C25 C53 1.427(3)
C26 N2 1.342(2)
C26 C39 1.392(2)
C26 C27 1.541(2)
C27 C30 1.520(2)
C27 C29 1.533(2)
C27 C28 1.538(2)
C28 H28A 0.9800
C28 H28B 0.9800
C28 H28C 0.9800
C29 H29A 0.9800
C29 H29B 0.9800
C29 H29C 0.9800
C30 C31 1.376(2)
C30 C32 1.377(2)
C31 C35 1.379(2)
C31 N2 1.403(2)
C32 C33 1.397(3)
C32 H32A 0.9500
C33 C34 1.382(3)
C33 H33A 0.9500
C34 C35 1.391(3)
C34 H34A 0.9500
C35 C36 1.498(3)
C36 H36A 0.9900
C36 H36B 0.9900
C38 N2 1.466(2)
C38 H38A 0.9900
C38 H38B 0.9900
C39 C40 1.379(2)
C39 H39A 0.9500
C40 C41 1.399(2)
C40 H40A 0.9500
C41 C45 1.437(2)
C41 C42 1.471(2)
C42 O2 1.222(2)
C42 C43 1.481(2)
C43 C49 1.371(3)
C43 C44 1.396(2)
C44 C46 1.385(3)
C44 C45 1.490(2)
C45 C50 1.377(2)
C46 C47 1.388(3)
C46 H46A 0.9500
C47 C48 1.370(3)
C47 H47A 0.9500
C48 C49 1.386(3)
C48 H48A 0.9500
C49 H49A 0.9500
C50 C52 1.427(3)
C50 C51 1.428(3)
C51 N3 1.143(3)
C52 N4 1.145(2)
N5 C53 1.144(2)
N6 C54 1.144(2)

loop_
_geom_torsion_atom_site_label_1
_geom_torsion_atom_site_label_2
_geom_torsion_atom_site_label_3
_geom_torsion_atom_site_label_4
_geom_torsion
N1 C1 C2 C5 1.70(18)
C14 C1 C2 C5 -179.10(18)
N1 C1 C2 C3 119.22(17)
C14 C1 C2 C3 -61.6(2)
N1 C1 C2 C4 -115.68(17)
C14 C1 C2 C4 63.5(2)
C3 C2 C5 C6 57.8(3)
C4 C2 C5 C6 -64.3(3)
C1 C2 C5 C6 177.86(19)
C3 C2 C5 C10 -121.26(17)
C4 C2 C5 C10 116.60(17)
C1 C2 C5 C10 -1.24(18)
C10 C5 C6 C7 -0.4(3)
C2 C5 C6 C7 -179.41(19)
C5 C6 C7 C8 -0.1(3)
C6 C7 C8 C9 0.3(3)
C7 C8 C9 C10 -0.1(3)
C7 C8 C9 C11 -179.49(19)
C6 C5 C10 C9 0.6(3)
C2 C5 C10 C9 179.88(17)
C6 C5 C10 N1 -178.84(16)
C2 C5 C10 N1 0.4(2)
C8 C9 C10 C5 -0.4(3)
C11 C9 C10 C5 179.07(18)
C8 C9 C10 N1 179.00(17)
C11 C9 C10 N1 -1.5(3)
C10 C9 C11 C12 -23.8(2)
C8 C9 C11 C12 155.62(19)
C9 C11 C12 C13 51.7(2)
C11 C12 C13 N1 -53.4(2)
N1 C1 C14 C15 -179.77(17)
C2 C1 C14 C15 1.1(3)
C1 C14 C15 C16 179.95(18)
C14 C15 C16 C17 -177.89(17)
C14 C15 C16 C20 2.3(3)
C15 C16 C17 C25 -0.6(3)
C20 C16 C17 C25 179.23(17)
C15 C16 C17 C18 179.41(17)
C20 C16 C17 C18 -0.78(19)
C25 C17 C18 C24 -0.2(3)
C16 C17 C18 C24 179.84(18)
C25 C17 C18 C19 -179.00(16)
C16 C17 C18 C19 1.00(19)
C24 C18 C19 C21 -0.5(3)
C17 C18 C19 C21 178.49(16)
C24 C18 C19 C20 -179.84(16)
C17 C18 C19 C20 -0.82(19)
C15 C16 C20 O1 0.4(3)
C17 C16 C20 O1 -179.41(19)
C15 C16 C20 C19 -179.88(16)
C17 C16 C20 C19 0.29(19)
C21 C19 C20 O1 0.8(3)
C18 C19 C20 O1 -179.95(18)
C21 C19 C20 C16 -178.92(18)
C18 C19 C20 C16 0.3(2)
C18 C19 C21 C22 0.2(3)
C20 C19 C21 C22 179.41(18)
C19 C21 C22 C23 0.5(3)
C21 C22 C23 C24 -0.9(3)
C22 C23 C24 C18 0.6(3)
C19 C18 C24 C23 0.1(3)
C17 C18 C24 C23 -178.65(18)
C16 C17 C25 C54 -179.42(18)
C18 C17 C25 C54 0.6(3)
C16 C17 C25 C53 -0.4(3)
C18 C17 C25 C53 179.64(17)
N2 C26 C27 C30 0.32(18)
C39 C26 C27 C30 -178.52(18)
N2 C26 C27 C29 118.85(16)
C39 C26 C27 C29 -60.0(2)
N2 C26 C27 C28 -116.64(16)
C39 C26 C27 C28 64.5(2)
C29 C27 C30 C31 -119.97(16)
C28 C27 C30 C31 117.58(16)
C26 C27 C30 C31 -0.57(18)
C29 C27 C30 C32 59.6(3)
C28 C27 C30 C32 -62.8(2)
C26 C27 C30 C32 179.00(19)
C32 C30 C31 C35 -0.1(3)
C27 C30 C31 C35 179.53(17)
C32 C30 C31 N2 -179.01(15)
C27 C30 C31 N2 0.64(19)
C31 C30 C32 C33 -0.4(3)
C27 C30 C32 C33 -179.94(18)
C30 C32 C33 C34 1.0(3)
C32 C33 C34 C35 -1.1(3)
C30 C31 C35 C34 0.1(3)
N2 C31 C35 C34 178.78(16)
C30 C31 C35 C36 -178.76(17)
N2 C31 C35 C36 0.0(3)
C33 C34 C35 C31 0.5(3)
C33 C34 C35 C36 179.24(19)
C38 C37A C36 C35 -47.9(3)
C38 C37A C36 C37B 49.6(7)
C31 C35 C36 C37A 22.9(3)
C34 C35 C36 C37A -155.8(2)
C31 C35 C36 C37B -11.8(6)
C34 C35 C36 C37B 169.5(6)
C38 C37B C36 C37A -69.4(10)
C38 C37B C36 C35 26.3(12)
C36 C37B C38 N2 -26.0(12)
C36 C37B C38 C37A 62.1(10)
C36 C37A C38 C37B -57.8(8)
C36 C37A C38 N2 48.7(3)
N2 C26 C39 C40 -178.91(18)
C27 C26 C39 C40 -0.2(3)
C26 C39 C40 C41 177.10(18)
C39 C40 C41 C45 -178.27(18)
C39 C40 C41 C42 -1.5(3)
C40 C41 C42 O2 1.8(3)
C45 C41 C42 O2 179.11(18)
C40 C41 C42 C43 -176.67(16)
C45 C41 C42 C43 0.64(19)
O2 C42 C43 C49 0.8(3)
C41 C42 C43 C49 179.37(18)
O2 C42 C43 C44 -178.11(17)
C41 C42 C43 C44 0.5(2)
C49 C43 C44 C46 -0.9(3)
C42 C43 C44 C46 178.04(17)
C49 C43 C44 C45 179.66(17)
C42 C43 C44 C45 -1.4(2)
C40 C41 C45 C50 -4.6(3)
C42 C41 C45 C50 178.16(18)
C40 C41 C45 C44 175.75(17)
C42 C41 C45 C44 -1.45(19)
C46 C44 C45 C50 2.9(3)
C43 C44 C45 C50 -177.87(17)
C46 C44 C45 C41 -177.5(2)
C43 C44 C45 C41 1.76(19)
C43 C44 C46 C47 0.8(3)
C45 C44 C46 C47 180.0(2)
C44 C46 C47 C48 -0.3(4)
C46 C47 C48 C49 0.0(4)
C44 C43 C49 C48 0.6(3)
C42 C43 C49 C48 -178.19(18)
C47 C48 C49 C43 -0.1(3)
C41 C45 C50 C52 179.03(18)
C44 C45 C50 C52 -1.4(3)
C41 C45 C50 C51 -1.5(3)
C44 C45 C50 C51 178.02(17)
C14 C1 N1 C10 179.12(16)
C2 C1 N1 C10 -1.6(2)
C14 C1 N1 C13 1.3(3)
C2 C1 N1 C13 -179.47(17)
C5 C10 N1 C1 0.8(2)
C9 C10 N1 C1 -178.69(17)
C5 C10 N1 C13 178.86(16)
C9 C10 N1 C13 -0.6(3)
C12 C13 N1 C1 -154.64(18)
C12 C13 N1 C10 27.6(2)
C39 C26 N2 C31 179.02(16)
C27 C26 N2 C31 0.0(2)
C39 C26 N2 C38 -1.7(3)
C27 C26 N2 C38 179.32(18)
C30 C31 N2 C26 -0.4(2)
C35 C31 N2 C26 -179.34(17)
C30 C31 N2 C38 -179.79(16)
C35 C31 N2 C38 1.3(3)
C37B C38 N2 C26 -167.8(7)
C37A C38 N2 C26 156.3(2)
C37B C38 N2 C31 11.4(7)
C37A C38 N2 C31 -24.4(3)
